data_2214524
loop_
_publ_author_name
'Cody E. Carson'
'Feazell, Rodney P.'
'Kevin K. Klausmeyer'

_publ_section_title
;Poly[[silver(I)-bis[\m~2~-3-(aminomethyl)pyridine]-\k^2^<i>N</i>^1^:<i>N</i>^3^;\k^2^<i>N</i>^3^:<i>N</i>^1^]
 hexafluoridophosphate]
;
_journal_coeditor_code BQ2026
_journal_issue 8
_journal_name_full 'Acta Crystallographica Section E'
_journal_page_first m2131
_journal_page_last m2132
_journal_paper_doi 10.1107/S1600536807033430
_journal_volume 63
_journal_year 2007
_chemical_formula_iupac '[Ag (C6 H8 N2)2] P F6'
_chemical_formula_moiety 'C12 H16 Ag N4 +, F6 P1 -'
_chemical_formula_sum 'C12 H16 Ag F6 N4 P'
_chemical_formula_weight 469.13
_chemical_name_systematic
;
Poly[[silver(I)-bis[\m~2~-3-(aminomethyl)pyridine]-
\k^2^N^1^:N^3^;\k^2^N^3^:N^1^] hexafluoridophosphate]
;
_space_group_IT_number 14
_symmetry_cell_setting monoclinic
_symmetry_space_group_name_Hall '-P 2yn'
_symmetry_space_group_name_H-M 'P 1 21/n 1'
_atom_sites_solution_hydrogens geom
_atom_sites_solution_primary direct
_atom_sites_solution_secondary difmap
_audit_creation_method SHELXL-97
_cell_angle_alpha 90.00
_cell_angle_beta 90.271(5)
_cell_angle_gamma 90.00
_cell_formula_units_Z 4
_cell_length_a 6.9563(11)
_cell_length_b 11.584(2)
_cell_length_c 20.060(3)
_cell_measurement_reflns_used 7201
_cell_measurement_temperature 110(2)
_cell_measurement_theta_max 26.62
_cell_measurement_theta_min 2.69
_cell_volume 1616.5(4)
_computing_cell_refinement APEX2
_computing_data_collection 'APEX2 (Bruker, 2003)'
_computing_data_reduction 'SAINT-Plus (Bruker, 2003)'
_computing_molecular_graphics 'SHELXTL (Sheldrick, 2000)'
_computing_publication_material SHELXTL
_computing_structure_refinement 'SHELXL97 (Sheldrick, 1997)'
_computing_structure_solution 'SHELXS97 (Sheldrick, 1997)'
_diffrn_ambient_temperature 110(2)
_diffrn_measured_fraction_theta_full 0.990
_diffrn_measured_fraction_theta_max 0.990
_diffrn_measurement_device_type 'Bruker SMART CCD area-detector'
_diffrn_measurement_method '\f and \w'
_diffrn_radiation_monochromator graphite
_diffrn_radiation_source 'fine-focus sealed tube'
_diffrn_radiation_type MoK\a
_diffrn_radiation_wavelength 0.71073
_diffrn_reflns_av_R_equivalents 0.0308
_diffrn_reflns_av_sigmaI/netI 0.0245
_diffrn_reflns_limit_h_max 8
_diffrn_reflns_limit_h_min -8
_diffrn_reflns_limit_k_max 14
_diffrn_reflns_limit_k_min -14
_diffrn_reflns_limit_l_max 25
_diffrn_reflns_limit_l_min -25
_diffrn_reflns_number 16863
_diffrn_reflns_theta_full 26.69
_diffrn_reflns_theta_max 26.69
_diffrn_reflns_theta_min 2.03
_exptl_absorpt_coefficient_mu 1.412
_exptl_absorpt_correction_T_max 0.845
_exptl_absorpt_correction_T_min 0.740
_exptl_absorpt_correction_type multi-scan
_exptl_absorpt_process_details '(SADABS; Sheldrick, 1996)'
_exptl_crystal_colour colorless
_exptl_crystal_density_diffrn 1.928
_exptl_crystal_density_method 'not measured'
_exptl_crystal_description block
_exptl_crystal_F_000 928
_exptl_crystal_size_max .249
_exptl_crystal_size_mid .171
_exptl_crystal_size_min .119
_refine_diff_density_max 1.175
_refine_diff_density_min -0.673
_refine_ls_extinction_method none
_refine_ls_goodness_of_fit_ref 0.959
_refine_ls_hydrogen_treatment constr
_refine_ls_matrix_type full
_refine_ls_number_parameters 217
_refine_ls_number_reflns 3387
_refine_ls_number_restraints 0
_refine_ls_restrained_S_all 0.959
_refine_ls_R_factor_all 0.0348
_refine_ls_R_factor_gt 0.0286
_refine_ls_shift/su_max 0.000
_refine_ls_shift/su_mean 0.000
_refine_ls_structure_factor_coef Fsqd
_refine_ls_weighting_details 'calc w=1/[\s^2^(Fo^2^)+(0.1P)^2^] where P=(Fo^2^+2Fc^2^)/3'
_refine_ls_weighting_scheme calc
_refine_ls_wR_factor_gt 0.1004
_refine_ls_wR_factor_ref 0.1166
_reflns_number_gt 3006
_reflns_number_total 3387
_reflns_threshold_expression I>2\s(I)
_cod_data_source_file bq2026.cif
_cod_data_source_block I
_cod_depositor_comments
;
The following automatic conversions were performed:
'_geom_bond_publ_flag' value 'Y' changed to 'y' according to
'/home/saulius/struct/CIF-dictionaries/cif_core.dic' dictionary named
'cif_core.dic' version 2.4.1 from 2010-06-29 (4
times).

'_geom_angle_publ_flag' value 'Y' changed to 'y' according to
'/home/saulius/struct/CIF-dictionaries/cif_core.dic' dictionary named
'cif_core.dic' version 2.4.1 from 2010-06-29 (6
times).

'_geom_hbond_publ_flag' value 'Y' changed to 'y' according to
'/home/saulius/struct/CIF-dictionaries/cif_core.dic' dictionary named
'cif_core.dic' version 2.4.1 from 2010-06-29 (6 times).

Automatic conversion script
Id: cif_fix_enum 1527 2010-12-29 10:47:43Z saulius 

The following automatic conversions were performed:

'_geom_bond_publ_flag' value 'Y' changed to 'y' according to
/home/saulius/struct/CIF-dictionaries/cif_core.dic dictionary named
'cif_core.dic' version 2.4.1 from 2010-06-29 (4
times).

'_geom_angle_publ_flag' value 'Y' changed to 'y' according
to /home/saulius/struct/CIF-dictionaries/cif_core.dic dictionary
named 'cif_core.dic' version 2.4.1 from 2010-06-29 (6
times).

'_geom_hbond_publ_flag' value 'Y' changed to 'y' according
to /home/saulius/struct/CIF-dictionaries/cif_core.dic dictionary
named 'cif_core.dic' version 2.4.1 from 2010-06-29 (6 times).

Automatic conversion script
Id: cif_fix_values 1715 2011-07-08 13:25:40Z adriana 
;
_cod_original_cell_volume 1616.4(4)
_cod_original_sg_symbol_H-M 'P 21/n'
_cod_database_code 2214524
_cod_database_fobs_code 2214524

loop_
_symmetry_equiv_pos_as_xyz
'x, y, z'
'-x+1/2, y+1/2, -z+1/2'
'-x, -y, -z'
'x-1/2, -y-1/2, z-1/2'

loop_
_atom_site_type_symbol
_atom_site_label
_atom_site_fract_x
_atom_site_fract_y
_atom_site_fract_z
_atom_site_U_iso_or_equiv
_atom_site_adp_type
_atom_site_calc_flag
_atom_site_refinement_flags
_atom_site_occupancy
Ag Ag1 0.04519(3) -0.028628(19) 0.122801(11) 0.01880(13) Uani d . 1
N N4 0.3921(4) 0.3978(2) 0.26917(13) 0.0221(6) Uani d . 1
H H4A 0.4637 0.4383 0.2402 0.026 Uiso calc R 1
H H4B 0.4343 0.3244 0.2680 0.026 Uiso calc R 1
N N2 0.2897(4) 0.0347(2) -0.13631(16) 0.0220(6) Uani d . 1
H H2A 0.3146 0.0632 -0.1771 0.026 Uiso calc R 1
H H2B 0.3382 0.0847 -0.1063 0.026 Uiso calc R 1
N N1 0.2333(4) -0.1277(2) 0.04850(13) 0.0185(5) Uani d . 1
N N3 0.1174(4) 0.1695(2) 0.11364(13) 0.0187(5) Uani d . 1
C C9 0.2783(4) -0.0771(3) -0.00970(15) 0.0174(6) Uani d . 1
H H9 0.2622 0.0024 -0.0131 0.021 Uiso calc R 1
C C6 0.1799(4) 0.4065(3) 0.11783(17) 0.0214(6) Uani d . 1
H H6 0.1999 0.4859 0.1188 0.026 Uiso calc R 1
C C4 0.1308(4) 0.2319(3) 0.05778(15) 0.0179(6) Uani d . 1
H H4 0.1192 0.1942 0.0170 0.021 Uiso calc R 1
C C8 0.3470(4) -0.1354(3) -0.06464(16) 0.0184(6) Uani d . 1
C C2 0.1688(4) 0.3443(3) 0.17690(15) 0.0184(6) Uani d . 1
C C3 0.1356(4) 0.2257(3) 0.17155(15) 0.0187(6) Uani d . 1
H H3 0.1255 0.1831 0.2107 0.022 Uiso calc R 1
C C12 0.3746(5) -0.2542(3) -0.05791(17) 0.0243(7) Uani d . 1
H H12 0.4206 -0.2974 -0.0935 0.029 Uiso calc R 1
C C5 0.1610(4) 0.3499(3) 0.05785(16) 0.0214(6) Uani d . 1
H H5 0.1685 0.3904 0.0179 0.026 Uiso calc R 1
C C11 0.3334(5) -0.3069(3) 0.00161(17) 0.0257(7) Uani d . 1
H H11 0.3526 -0.3859 0.0068 0.031 Uiso calc R 1
C C10 0.2636(4) -0.2420(3) 0.05352(17) 0.0225(7) Uani d . 1
H H10 0.2363 -0.2786 0.0937 0.027 Uiso calc R 1
C C1 0.1937(5) 0.3985(3) 0.24467(16) 0.0232(7) Uani d . 1
H H1A 0.1488 0.4777 0.2427 0.028 Uiso calc R 1
H H1B 0.1136 0.3575 0.2763 0.028 Uiso calc R 1
C C7 0.3925(5) -0.0750(3) -0.12915(16) 0.0241(7) Uani d . 1
H H7A 0.5297 -0.0607 -0.1312 0.029 Uiso calc R 1
H H7B 0.3584 -0.1251 -0.1661 0.029 Uiso calc R 1
P P2 0.74018(13) 0.62393(7) 0.16233(4) 0.0247(2) Uani d . 1
F F1 0.7579(4) 0.52866(18) 0.21854(13) 0.0396(6) Uani d . 1
F F2 0.7217(3) 0.7249(2) 0.21651(12) 0.0419(6) Uani d . 1
F F3 0.9663(3) 0.6428(2) 0.16267(13) 0.0476(6) Uani d . 1
F F4 0.7170(4) 0.71905(19) 0.10383(12) 0.0463(6) Uani d . 1
F F5 0.5096(3) 0.6095(2) 0.16439(13) 0.0484(6) Uani d . 1
F F6 0.7550(5) 0.52789(19) 0.10652(14) 0.0519(8) Uani d . 1

loop_
_atom_site_aniso_label
_atom_site_aniso_U_11
_atom_site_aniso_U_22
_atom_site_aniso_U_33
_atom_site_aniso_U_12
_atom_site_aniso_U_13
_atom_site_aniso_U_23
Ag1 0.01953(19) 0.02047(18) 0.01639(18) 0.00159(8) 0.00101(11) 0.00152(8)
N4 0.0196(13) 0.0271(14) 0.0195(13) 0.0014(11) -0.0016(10) -0.0055(11)
N2 0.0207(15) 0.0242(15) 0.0212(15) 0.0011(10) 0.0021(12) 0.0064(10)
N1 0.0157(13) 0.0208(12) 0.0191(13) -0.0007(10) 0.0005(10) 0.0020(10)
N3 0.0158(12) 0.0188(13) 0.0214(13) -0.0008(10) -0.0015(10) -0.0009(10)
C9 0.0135(14) 0.0190(14) 0.0197(14) -0.0008(12) -0.0019(11) -0.0005(12)
C6 0.0180(15) 0.0182(14) 0.0280(17) -0.0018(12) -0.0014(12) -0.0032(13)
C4 0.0138(14) 0.0217(14) 0.0181(14) 0.0009(12) -0.0021(11) -0.0023(12)
C8 0.0101(14) 0.0243(15) 0.0209(15) 0.0026(12) 0.0005(11) 0.0016(12)
C2 0.0125(14) 0.0231(15) 0.0197(15) 0.0012(12) -0.0002(11) -0.0061(12)
C3 0.0173(15) 0.0217(14) 0.0172(14) 0.0008(12) -0.0007(12) 0.0000(12)
C12 0.0177(15) 0.0269(16) 0.0283(17) 0.0033(13) 0.0030(13) -0.0051(13)
C5 0.0190(15) 0.0242(15) 0.0209(15) 0.0013(13) -0.0011(12) 0.0043(12)
C11 0.0246(17) 0.0200(15) 0.0325(18) 0.0065(13) 0.0012(14) 0.0021(14)
C10 0.0166(15) 0.0220(15) 0.0287(17) 0.0031(12) 0.0004(13) 0.0076(13)
C1 0.0210(16) 0.0270(16) 0.0216(16) 0.0013(13) 0.0009(13) -0.0042(13)
C7 0.0227(16) 0.0290(17) 0.0207(16) 0.0064(15) 0.0050(12) 0.0024(13)
P2 0.0297(5) 0.0218(4) 0.0228(4) -0.0035(3) 0.0063(4) -0.0012(3)
F1 0.0413(14) 0.0420(14) 0.0356(13) 0.0008(9) 0.0004(11) 0.0163(9)
F2 0.0488(14) 0.0400(13) 0.0368(12) 0.0031(11) 0.0051(10) -0.0080(10)
F3 0.0317(12) 0.0407(13) 0.0704(17) -0.0021(10) 0.0145(11) 0.0096(12)
F4 0.0753(18) 0.0309(11) 0.0326(12) -0.0017(11) -0.0010(11) 0.0074(10)
F5 0.0307(12) 0.0544(15) 0.0601(16) -0.0054(11) -0.0093(11) 0.0077(13)
F6 0.082(2) 0.0376(15) 0.0358(15) 0.0010(12) 0.0038(14) -0.0110(10)

loop_
_atom_type_symbol
_atom_type_description
_atom_type_scat_dispersion_real
_atom_type_scat_dispersion_imag
_atom_type_scat_source
C C 0.0033 0.0016 'International Tables Vol C Tables 4.2.6.8 and 6.1.1.4'
H H 0.0000 0.0000 'International Tables Vol C Tables 4.2.6.8 and 6.1.1.4'
N N 0.0061 0.0033 'International Tables Vol C Tables 4.2.6.8 and 6.1.1.4'
F F 0.0171 0.0103 'International Tables Vol C Tables 4.2.6.8 and 6.1.1.4'
P P 0.1023 0.0942 'International Tables Vol C Tables 4.2.6.8 and 6.1.1.4'
Ag Ag -0.8971 1.1015 'International Tables Vol C Tables 4.2.6.8 and 6.1.1.4'

loop_
_geom_angle_atom_site_label_1
_geom_angle_atom_site_label_2
_geom_angle_atom_site_label_3
_geom_angle_site_symmetry_1
_geom_angle_site_symmetry_3
_geom_angle
_geom_angle_publ_flag
N1 Ag1 N2 . 3 128.98(10) y
N1 Ag1 N3 . . 108.29(9) y
N2 Ag1 N3 3 . 104.49(9) y
N1 Ag1 N4 . 2_545 108.13(9) y
N2 Ag1 N4 3 2_545 93.57(10) y
N3 Ag1 N4 . 2_545 112.55(9) y
C1 N4 Ag1 . 2 118.38(19) ?
C1 N4 H4A . . 107.7 ?
Ag1 N4 H4A 2 . 107.7 ?
C1 N4 H4B . . 107.7 ?
Ag1 N4 H4B 2 . 107.7 ?
H4A N4 H4B . . 107.1 ?
C7 N2 Ag1 . 3 116.5(2) ?
C7 N2 H2A . . 108.2 ?
Ag1 N2 H2A 3 . 108.2 ?
C7 N2 H2B . . 108.2 ?
Ag1 N2 H2B 3 . 108.2 ?
H2A N2 H2B . . 107.3 ?
C10 N1 C9 . . 117.2(3) ?
C10 N1 Ag1 . . 122.2(2) ?
C9 N1 Ag1 . . 118.8(2) ?
C3 N3 C4 . . 117.3(3) ?
C3 N3 Ag1 . . 115.16(19) ?
C4 N3 Ag1 . . 127.4(2) ?
N1 C9 C8 . . 124.3(3) ?
N1 C9 H9 . . 117.9 ?
C8 C9 H9 . . 117.9 ?
C5 C6 C2 . . 119.5(3) ?
C5 C6 H6 . . 120.2 ?
C2 C6 H6 . . 120.2 ?
N3 C4 C5 . . 123.0(3) ?
N3 C4 H4 . . 118.5 ?
C5 C4 H4 . . 118.5 ?
C9 C8 C12 . . 117.0(3) ?
C9 C8 C7 . . 122.3(3) ?
C12 C8 C7 . . 120.8(3) ?
C6 C2 C3 . . 117.0(3) ?
C6 C2 C1 . . 123.1(3) ?
C3 C2 C1 . . 119.8(3) ?
N3 C3 C2 . . 124.1(3) ?
N3 C3 H3 . . 118.0 ?
C2 C3 H3 . . 118.0 ?
C11 C12 C8 . . 119.6(3) ?
C11 C12 H12 . . 120.2 ?
C8 C12 H12 . . 120.2 ?
C6 C5 C4 . . 119.1(3) ?
C6 C5 H5 . . 120.5 ?
C4 C5 H5 . . 120.5 ?
C12 C11 C10 . . 119.4(3) ?
C12 C11 H11 . . 120.3 ?
C10 C11 H11 . . 120.3 ?
N1 C10 C11 . . 122.5(3) ?
N1 C10 H10 . . 118.7 ?
C11 C10 H10 . . 118.7 ?
N4 C1 C2 . . 113.9(3) ?
N4 C1 H1A . . 108.8 ?
C2 C1 H1A . . 108.8 ?
N4 C1 H1B . . 108.8 ?
C2 C1 H1B . . 108.8 ?
H1A C1 H1B . . 107.7 ?
N2 C7 C8 . . 112.5(3) ?
N2 C7 H7A . . 109.1 ?
C8 C7 H7A . . 109.1 ?
N2 C7 H7B . . 109.1 ?
C8 C7 H7B . . 109.1 ?
H7A C7 H7B . . 107.8 ?
F6 P2 F1 . . 90.49(14) ?
F6 P2 F3 . . 91.82(16) ?
F1 P2 F3 . . 91.09(14) ?
F6 P2 F2 . . 177.56(15) ?
F1 P2 F2 . . 91.85(13) ?
F3 P2 F2 . . 88.81(13) ?
F6 P2 F5 . . 90.78(16) ?
F1 P2 F5 . . 89.07(13) ?
F3 P2 F5 . . 177.39(16) ?
F2 P2 F5 . . 88.58(13) ?
F6 P2 F4 . . 88.41(13) ?
F1 P2 F4 . . 178.28(15) ?
F3 P2 F4 . . 90.27(14) ?
F2 P2 F4 . . 89.24(13) ?
F5 P2 F4 . . 89.62(14) ?

loop_
_geom_bond_atom_site_label_1
_geom_bond_atom_site_label_2
_geom_bond_site_symmetry_2
_geom_bond_distance
_geom_bond_publ_flag
Ag1 N1 . 2.296(3) y
Ag1 N2 3 2.348(3) y
Ag1 N3 . 2.357(3) y
Ag1 N4 2_545 2.367(3) y
N4 C1 . 1.462(4) ?
N4 Ag1 2 2.367(3) ?
N4 H4A . 0.9000 ?
N4 H4B . 0.9000 ?
N2 C7 . 1.465(4) ?
N2 Ag1 3 2.348(3) ?
N2 H2A . 0.9000 ?
N2 H2B . 0.9000 ?
N1 C10 . 1.344(4) ?
N1 C9 . 1.345(4) ?
N3 C3 . 1.337(4) ?
N3 C4 . 1.337(4) ?
C9 C8 . 1.379(4) ?
C9 H9 . 0.9300 ?
C6 C5 . 1.376(4) ?
C6 C2 . 1.389(4) ?
C6 H6 . 0.9300 ?
C4 C5 . 1.383(4) ?
C4 H4 . 0.9300 ?
C8 C12 . 1.396(4) ?
C8 C7 . 1.506(4) ?
C2 C3 . 1.397(4) ?
C2 C1 . 1.507(4) ?
C3 H3 . 0.9300 ?
C12 C11 . 1.372(5) ?
C12 H12 . 0.9300 ?
C5 H5 . 0.9300 ?
C11 C10 . 1.375(5) ?
C11 H11 . 0.9300 ?
C10 H10 . 0.9300 ?
C1 H1A . 0.9700 ?
C1 H1B . 0.9700 ?
C7 H7A . 0.9700 ?
C7 H7B . 0.9700 ?
P2 F6 . 1.582(3) ?
P2 F1 . 1.582(2) ?
P2 F3 . 1.588(2) ?
P2 F2 . 1.602(2) ?
P2 F5 . 1.613(2) ?
P2 F4 . 1.617(2) ?

loop_
_geom_hbond_atom_site_label_D
_geom_hbond_atom_site_label_H
_geom_hbond_atom_site_label_A
_geom_hbond_site_symmetry_A
_geom_hbond_distance_DH
_geom_hbond_distance_HA
_geom_hbond_distance_DA
_geom_hbond_angle_DHA
_geom_hbond_publ_flag
N4 H4A F1 . 0.90 2.34 3.135(4) 147.2 y
N4 H4A F5 . 0.90 2.52 3.334(4) 150.7 y
N4 H4B F3 2_645 0.90 2.61 3.399(4) 146.4 y
N2 H2A F1 4_565 0.90 2.38 3.010(4) 127.1 y
N2 H2A F2 3_665 0.90 2.59 3.217(3) 127.3 y
N2 H2B F4 3_665 0.90 2.31 2.926(3) 125.9 y
